data_7237720
loop_
_publ_author_name
'Yu, Changjiang'
'Hao, Erhong'
'Fang, Xingbao'
'Wu, Qinghua'
'Wang, Long'
'Li, Jiahua'
'Xu, Linli'
'Jiao, Lijuan'
'Wong, Wai-Yeung'

_publ_section_title
;
 AIE-active difluoroboronated acylhydrozone dyes (BOAHY) emitting across
 the entire visible region and their photo-switching properties
;
_journal_issue 11
_journal_name_full 'Journal of Materials Chemistry C'
_journal_page_first 3269
_journal_paper_doi 10.1039/C9TC00316A
_journal_volume 7
_journal_year 2019
_chemical_formula_moiety 'C15 H13 B F2 N2 O2'
_chemical_formula_sum 'C15 H13 B F2 N2 O2'
_chemical_formula_weight 302.08
_chemical_name_systematic 3
_space_group_crystal_system triclinic
_space_group_IT_number 2
_space_group_name_Hall '-P 1'
_space_group_name_H-M_alt 'P -1'
_atom_sites_solution_hydrogens geom
_atom_sites_solution_primary direct
_audit_creation_date 2018-05-28
_audit_creation_method
;
Olex2 1.2
(compiled 2015.01.26 svn.r3150 for OlexSys, GUI svn.r1)
;
_audit_update_record
;
2018-10-17 deposited with the CCDC.
2019-02-06 downloaded from the CCDC.
;
_cell_angle_alpha 82.101(3)
_cell_angle_beta 84.055(3)
_cell_angle_gamma 70.628(3)
_cell_formula_units_Z 2
_cell_length_a 8.1278(7)
_cell_length_b 9.0511(7)
_cell_length_c 10.3004(8)
_cell_measurement_reflns_used 9898
_cell_measurement_temperature 293(2)
_cell_measurement_theta_max 27.68
_cell_measurement_theta_min 2.95
_cell_volume 706.71(10)
_computing_molecular_graphics 'Olex2 (Dolomanov et al., 2009)'
_computing_publication_material 'Olex2 (Dolomanov et al., 2009)'
_computing_structure_refinement 'ShelXL (Sheldrick, 2008)'
_computing_structure_solution 'ShelXT (Sheldrick, 2015)'
_diffrn_ambient_temperature 293(2)
_diffrn_detector 'Bruker APEX2 area detector'
_diffrn_detector_area_resol_mean 7.9
_diffrn_detector_type 'CCD area detector'
_diffrn_measured_fraction_theta_full 0.975
_diffrn_measured_fraction_theta_max 0.970
_diffrn_measurement_device 'three-circle diffractometer'
_diffrn_measurement_device_type 'Bruker SMART APEX2 area detector'
_diffrn_measurement_method '\w and \f scans'
_diffrn_radiation_monochromator 'mirror optics'
_diffrn_radiation_probe x-ray
_diffrn_radiation_type MoK\a
_diffrn_radiation_wavelength 0.71073
_diffrn_reflns_av_R_equivalents 0.0173
_diffrn_reflns_av_unetI/netI 0.0128
_diffrn_reflns_Laue_measured_fraction_full 0.975
_diffrn_reflns_Laue_measured_fraction_max 0.970
_diffrn_reflns_limit_h_max 10
_diffrn_reflns_limit_h_min -10
_diffrn_reflns_limit_k_max 11
_diffrn_reflns_limit_k_min -11
_diffrn_reflns_limit_l_max 13
_diffrn_reflns_limit_l_min -13
_diffrn_reflns_number 18925
_diffrn_reflns_point_group_measured_fraction_full 0.975
_diffrn_reflns_point_group_measured_fraction_max 0.970
_diffrn_reflns_theta_full 25.242
_diffrn_reflns_theta_max 27.791
_diffrn_reflns_theta_min 2.951
_diffrn_source 'microfocus sealed X-ray tube'
_diffrn_source_type 'Incoatec I\ms'
_diffrn_standards_number 0
_exptl_absorpt_coefficient_mu 0.112
_exptl_absorpt_correction_T_max 0.7456
_exptl_absorpt_correction_T_min 0.6950
_exptl_absorpt_correction_type multi-scan
_exptl_absorpt_process_details
;
SADABS-2014/5 (Bruker,2014/5) was used for absorption correction.
wR2(int) was 0.0581 before and 0.0421 after correction.
The Ratio of minimum to maximum transmission is 0.9321.
The \l/2 correction factor is Not present.
;
_exptl_crystal_colour 'metallic yellowish'
_exptl_crystal_colour_lustre metallic
_exptl_crystal_colour_modifier yellowish
_exptl_crystal_density_diffrn 1.420
_exptl_crystal_description cube
_exptl_crystal_F_000 312
_refine_diff_density_max 0.199
_refine_diff_density_min -0.244
_refine_diff_density_rms 0.030
_refine_ls_extinction_method none
_refine_ls_goodness_of_fit_ref 1.070
_refine_ls_hydrogen_treatment constr
_refine_ls_matrix_type full
_refine_ls_number_parameters 200
_refine_ls_number_reflns 3248
_refine_ls_number_restraints 0
_refine_ls_restrained_S_all 1.070
_refine_ls_R_factor_all 0.0514
_refine_ls_R_factor_gt 0.0435
_refine_ls_shift/su_max 0.000
_refine_ls_shift/su_mean 0.000
_refine_ls_structure_factor_coef Fsqd
_refine_ls_weighting_details 'w=1/[\s^2^(Fo^2^)+(0.0500P)^2^+0.1680P] where P=(Fo^2^+2Fc^2^)/3'
_refine_ls_weighting_scheme calc
_refine_ls_wR_factor_gt 0.1087
_refine_ls_wR_factor_ref 0.1165
_reflns_Friedel_coverage 0.000
_reflns_number_gt 2788
_reflns_number_total 3248
_reflns_threshold_expression 'I > 2\s(I)'
_cod_data_source_file c9tc00316a2.cif
_cod_data_source_block mo_20180526a_0m
_cod_database_code 7237720
_shelx_space_group_comment
;
The symmetry employed for this shelxl refinement is uniquely defined
by the following loop, which should always be used as a source of
symmetry information in preference to the above space-group names.
They are only intended as comments.
;
_olex2_refinement_description
;
1. Fixed Uiso
 At 1.2 times of:
  All C(H) groups
 At 1.5 times of:
  All C(H,H,H) groups
2.a Aromatic/amide H refined with riding coordinates:
 C00A(H00A), C00B(H00B), C00D(H00D), C00E(H00E), C00F(H00F), C00G(H00G),
 C00H(H00H), C00I(H00I), C00J(H00J), C00K(H00K)
2.b Idealised Me refined as rotating group:
 C00L(H00C,H00L,H00M)
;
_shelx_shelxl_version_number 2014/7
_olex2_submission_special_instructions 'No special instructions were received'

loop_
_space_group_symop_operation_xyz
'x, y, z'
'-x, -y, -z'

loop_
_atom_site_label
_atom_site_type_symbol
_atom_site_fract_x
_atom_site_fract_y
_atom_site_fract_z
_atom_site_U_iso_or_equiv
_atom_site_adp_type
_atom_site_occupancy
_atom_site_site_symmetry_order
_atom_site_calc_flag
_atom_site_refinement_flags_posn
O001 O 0.32703(13) 0.22324(10) 0.60875(9) 0.0517(3) Uani 1 1 d .
F002 F 0.27732(15) 0.21266(12) 0.83867(9) 0.0802(3) Uani 1 1 d .
F003 F 0.07731(14) 0.17645(11) 0.72065(11) 0.0798(3) Uani 1 1 d .
N004 N 0.11455(14) 0.43503(12) 0.69012(10) 0.0423(2) Uani 1 1 d .
O005 O 0.72889(15) 0.35222(14) 0.06791(10) 0.0624(3) Uani 1 1 d .
N006 N 0.18821(13) 0.48674(12) 0.57146(9) 0.0403(2) Uani 1 1 d .
C007 C 0.41875(15) 0.35807(14) 0.41433(11) 0.0381(3) Uani 1 1 d .
C008 C 0.30640(15) 0.35879(14) 0.53435(11) 0.0387(3) Uani 1 1 d .
C009 C -0.09320(15) 0.69414(15) 0.74529(12) 0.0415(3) Uani 1 1 d .
C00A C 0.40494(17) 0.49559(15) 0.32920(12) 0.0438(3) Uani 1 1 d .
H00A H 0.3244 0.5910 0.3497 0.053 Uiso 1 1 calc R
C00B C -0.06545(17) 0.79646(16) 0.63762(14) 0.0484(3) Uani 1 1 d .
H00B H 0.0162 0.7585 0.5698 0.058 Uiso 1 1 calc R
C00C C 0.63141(16) 0.34730(16) 0.18365(12) 0.0445(3) Uani 1 1 d .
C00D C -0.00469(17) 0.52614(15) 0.76245(12) 0.0444(3) Uani 1 1 d .
H00D H -0.0399 0.4746 0.8392 0.053 Uiso 1 1 calc R
C00E C 0.54080(17) 0.21712(15) 0.38216(12) 0.0452(3) Uani 1 1 d .
H00E H 0.5508 0.1254 0.4384 0.054 Uiso 1 1 calc R
C00F C 0.51044(18) 0.48987(16) 0.21507(13) 0.0481(3) Uani 1 1 d .
H00F H 0.5009 0.5815 0.1587 0.058 Uiso 1 1 calc R
C00G C -0.21775(18) 0.75383(18) 0.84631(13) 0.0514(3) Uani 1 1 d .
H00G H -0.2375 0.6863 0.9183 0.062 Uiso 1 1 calc R
C00H C 0.64800(17) 0.21063(16) 0.26785(13) 0.0472(3) Uani 1 1 d .
H00H H 0.7300 0.1157 0.2479 0.057 Uiso 1 1 calc R
C00I C -0.3108(2) 0.9125(2) 0.83894(16) 0.0614(4) Uani 1 1 d .
H00I H -0.3931 0.9517 0.9060 0.074 Uiso 1 1 calc R
C00J C -0.1605(2) 0.95487(18) 0.63272(17) 0.0602(4) Uani 1 1 d .
H00J H -0.1424 1.0237 0.5611 0.072 Uiso 1 1 calc R
C00K C -0.2823(2) 1.01232(18) 0.73329(18) 0.0629(4) Uani 1 1 d .
H00K H -0.3451 1.1193 0.7289 0.075 Uiso 1 1 calc R
C00L C 0.8314(3) 0.2055(2) 0.02344(18) 0.0742(5) Uani 1 1 d .
H00C H 0.8825 0.2236 -0.0631 0.111 Uiso 1 1 calc GR
H00L H 0.7586 0.1415 0.0211 0.111 Uiso 1 1 calc GR
H00M H 0.9224 0.1525 0.0822 0.111 Uiso 1 1 calc GR
B00M B 0.1998(2) 0.24956(18) 0.72193(15) 0.0525(4) Uani 1 1 d .

loop_
_atom_site_aniso_label
_atom_site_aniso_U_11
_atom_site_aniso_U_22
_atom_site_aniso_U_33
_atom_site_aniso_U_23
_atom_site_aniso_U_13
_atom_site_aniso_U_12
O001 0.0619(6) 0.0385(5) 0.0442(5) -0.0011(4) 0.0097(4) -0.0075(4)
F002 0.1045(8) 0.0654(6) 0.0433(5) 0.0064(4) 0.0011(5) 0.0026(5)
F003 0.0915(7) 0.0546(5) 0.0964(8) -0.0142(5) 0.0327(6) -0.0366(5)
N004 0.0465(5) 0.0411(5) 0.0377(5) -0.0038(4) 0.0033(4) -0.0142(4)
O005 0.0688(7) 0.0687(7) 0.0478(5) -0.0093(5) 0.0181(5) -0.0250(5)
N006 0.0419(5) 0.0407(5) 0.0369(5) -0.0034(4) 0.0032(4) -0.0135(4)
C007 0.0392(6) 0.0400(6) 0.0361(5) -0.0057(4) -0.0025(4) -0.0132(5)
C008 0.0410(6) 0.0384(6) 0.0370(6) -0.0047(4) -0.0023(4) -0.0128(5)
C009 0.0384(6) 0.0450(6) 0.0422(6) -0.0110(5) 0.0003(4) -0.0132(5)
C00A 0.0463(6) 0.0392(6) 0.0441(6) -0.0049(5) -0.0001(5) -0.0119(5)
C00B 0.0428(6) 0.0462(7) 0.0523(7) -0.0052(5) 0.0057(5) -0.0117(5)
C00C 0.0448(6) 0.0544(7) 0.0380(6) -0.0077(5) 0.0022(5) -0.0211(6)
C00D 0.0488(7) 0.0448(7) 0.0383(6) -0.0046(5) 0.0050(5) -0.0156(5)
C00E 0.0490(7) 0.0397(6) 0.0433(6) -0.0025(5) 0.0001(5) -0.0112(5)
C00F 0.0547(7) 0.0441(7) 0.0445(7) 0.0005(5) 0.0004(5) -0.0177(6)
C00G 0.0503(7) 0.0576(8) 0.0450(7) -0.0132(6) 0.0047(5) -0.0152(6)
C00H 0.0466(7) 0.0450(7) 0.0466(7) -0.0095(5) 0.0037(5) -0.0108(5)
C00I 0.0508(8) 0.0637(9) 0.0642(9) -0.0264(7) 0.0080(6) -0.0070(7)
C00J 0.0517(8) 0.0466(7) 0.0742(10) 0.0002(7) 0.0040(7) -0.0101(6)
C00K 0.0512(8) 0.0472(8) 0.0840(11) -0.0170(7) -0.0006(7) -0.0046(6)
C00L 0.0804(11) 0.0868(12) 0.0616(9) -0.0304(9) 0.0292(8) -0.0363(10)
B00M 0.0658(9) 0.0393(7) 0.0446(8) -0.0022(6) 0.0117(7) -0.0122(7)

loop_
_atom_type_symbol
_atom_type_description
_atom_type_scat_dispersion_real
_atom_type_scat_dispersion_imag
_atom_type_scat_source
C C 0.0033 0.0016 'International Tables Vol C Tables 4.2.6.8 and 6.1.1.4'
H H 0.0000 0.0000 'International Tables Vol C Tables 4.2.6.8 and 6.1.1.4'
B B 0.0013 0.0007 'International Tables Vol C Tables 4.2.6.8 and 6.1.1.4'
F F 0.0171 0.0103 'International Tables Vol C Tables 4.2.6.8 and 6.1.1.4'
N N 0.0061 0.0033 'International Tables Vol C Tables 4.2.6.8 and 6.1.1.4'
O O 0.0106 0.0060 'International Tables Vol C Tables 4.2.6.8 and 6.1.1.4'

loop_
_geom_angle_atom_site_label_1
_geom_angle_atom_site_label_2
_geom_angle_atom_site_label_3
_geom_angle
C008 O001 B00M 108.90(10)
N006 N004 B00M 110.06(9)
C00D N004 N006 124.25(11)
C00D N004 B00M 125.69(11)
C00C O005 C00L 117.12(12)
C008 N006 N004 104.05(9)
C00A C007 C008 121.67(11)
C00E C007 C008 119.38(11)
C00E C007 C00A 118.94(11)
O001 C008 C007 117.77(10)
N006 C008 O001 119.17(10)
N006 C008 C007 123.05(11)
C00B C009 C00D 125.13(11)
C00B C009 C00G 119.42(12)
C00G C009 C00D 115.44(12)
C007 C00A H00A 120.0
C00F C00A C007 120.10(12)
C00F C00A H00A 120.0
C009 C00B H00B 120.4
C00J C00B C009 119.30(13)
C00J C00B H00B 120.4
O005 C00C C00F 116.33(12)
O005 C00C C00H 123.46(12)
C00H C00C C00F 120.21(11)
N004 C00D C009 131.37(12)
N004 C00D H00D 114.3
C009 C00D H00D 114.3
C007 C00E H00E 119.4
C00H C00E C007 121.27(12)
C00H C00E H00E 119.4
C00A C00F C00C 120.29(12)
C00A C00F H00F 119.9
C00C C00F H00F 119.9
C009 C00G H00G 120.0
C00I C00G C009 120.08(14)
C00I C00G H00G 120.0
C00C C00H C00E 119.18(12)
C00C C00H H00H 120.4
C00E C00H H00H 120.4
C00G C00I H00I 119.9
C00K C00I C00G 120.18(14)
C00K C00I H00I 119.9
C00B C00J H00J 119.7
C00B C00J C00K 120.70(15)
C00K C00J H00J 119.7
C00I C00K C00J 120.31(14)
C00I C00K H00K 119.8
C00J C00K H00K 119.8
O005 C00L H00C 109.5
O005 C00L H00L 109.5
O005 C00L H00M 109.5
H00C C00L H00L 109.5
H00C C00L H00M 109.5
H00L C00L H00M 109.5
O001 B00M N004 97.72(10)
F002 B00M O001 112.58(14)
F002 B00M F003 111.50(13)
F002 B00M N004 111.03(12)
F003 B00M O001 112.89(12)
F003 B00M N004 110.38(13)

loop_
_geom_bond_atom_site_label_1
_geom_bond_atom_site_label_2
_geom_bond_distance
O001 C008 1.3238(15)
O001 B00M 1.4658(17)
F002 B00M 1.364(2)
F003 B00M 1.368(2)
N004 N006 1.3959(13)
N004 C00D 1.2898(16)
N004 B00M 1.5905(18)
O005 C00C 1.3653(15)
O005 C00L 1.422(2)
N006 C008 1.3106(15)
C007 C008 1.4583(16)
C007 C00A 1.3995(17)
C007 C00E 1.3892(17)
C009 C00B 1.3939(18)
C009 C00D 1.4449(18)
C009 C00G 1.4046(17)
C00A H00A 0.9300
C00A C00F 1.3778(18)
C00B H00B 0.9300
C00B C00J 1.381(2)
C00C C00F 1.3942(19)
C00C C00H 1.3854(19)
C00D H00D 0.9300
C00E H00E 0.9300
C00E C00H 1.3862(17)
C00F H00F 0.9300
C00G H00G 0.9300
C00G C00I 1.379(2)
C00H H00H 0.9300
C00I H00I 0.9300
C00I C00K 1.368(2)
C00J H00J 0.9300
C00J C00K 1.385(2)
C00K H00K 0.9300
C00L H00C 0.9600
C00L H00L 0.9600
C00L H00M 0.9600
